data_2231918
loop_
_publ_author_name
'Ghaemi, Akbar'
'Shojaiean, Rezvan'
'Ng, Seik Weng'
'Tiekink, Edward R. T.'

_publ_section_title
;
 Diiodido(1,10-phenanthroline-5,6-dione-\k^2^<i>N</i>,<i>N</i>')mercury(II)
;
_journal_issue 10
_journal_name_full 'Acta Crystallographica Section E'
_journal_page_first m1449
_journal_page_last m1450
_journal_paper_doi 10.1107/S1600536811038748
_journal_volume 67
_journal_year 2011
_chemical_formula_iupac '[Hg I2 (C12 H6 N2 O2)]'
_chemical_formula_moiety 'C12 H6 Hg I2 N2 O2'
_chemical_formula_sum 'C12 H6 Hg I2 N2 O2'
_chemical_formula_weight 664.58
_chemical_name_systematic
;
Diiodido(1,10-phenanthroline-5,6-dione-\k^2^<i>N</i>,<i>N</i>')mercury(II)
;
_space_group_IT_number 9
_symmetry_cell_setting monoclinic
_symmetry_space_group_name_Hall 'C -2yc'
_symmetry_space_group_name_H-M 'C 1 c 1'
_atom_sites_solution_hydrogens geom
_atom_sites_solution_primary direct
_atom_sites_solution_secondary difmap
_audit_creation_method SHELXL-97
_cell_angle_alpha 90.00
_cell_angle_beta 108.298(2)
_cell_angle_gamma 90.00
_cell_formula_units_Z 4
_cell_length_a 11.7941(3)
_cell_length_b 8.17250(10)
_cell_length_c 15.3982(3)
_cell_measurement_reflns_used 11298
_cell_measurement_temperature 100(2)
_cell_measurement_theta_max 29.3362
_cell_measurement_theta_min 2.7809
_cell_volume 1409.14(5)
_computing_cell_refinement 'CrysAlis PRO (Agilent, 2010)'
_computing_data_collection 'CrysAlis PRO (Agilent, 2010)'
_computing_data_reduction 'CrysAlis PRO (Agilent, 2010)'
_computing_molecular_graphics
;
ORTEP-3 (Farrugia, 1997) and DIAMOND (Brandenburg, 2006)
;
_computing_publication_material 'publCIF (Westrip, 2010)'
_computing_structure_refinement 'SHELXL97 (Sheldrick, 2008)'
_computing_structure_solution 'SHELXS97 (Sheldrick, 2008)'
_diffrn_ambient_temperature 100(2)
_diffrn_detector_area_resol_mean 10.4041
_diffrn_measured_fraction_theta_full 1.000
_diffrn_measured_fraction_theta_max 1.000
_diffrn_measurement_device_type 'Agilent SuperNova Dual diffractometer with Atlas detector'
_diffrn_measurement_method '\w scan'
_diffrn_radiation_monochromator Mirror
_diffrn_radiation_source 'SuperNova (Mo) X-ray Source'
_diffrn_radiation_type MoK\a
_diffrn_radiation_wavelength 0.71073
_diffrn_reflns_av_R_equivalents 0.0406
_diffrn_reflns_av_sigmaI/netI 0.0314
_diffrn_reflns_limit_h_max 15
_diffrn_reflns_limit_h_min -15
_diffrn_reflns_limit_k_max 10
_diffrn_reflns_limit_k_min -10
_diffrn_reflns_limit_l_max 19
_diffrn_reflns_limit_l_min -19
_diffrn_reflns_number 15631
_diffrn_reflns_theta_full 27.50
_diffrn_reflns_theta_max 27.50
_diffrn_reflns_theta_min 2.79
_diffrn_standards_decay_% 0
_diffrn_standards_interval_count 0
_diffrn_standards_interval_time 0
_diffrn_standards_number 0
_exptl_absorpt_coefficient_mu 15.302
_exptl_absorpt_correction_T_max 1.0000
_exptl_absorpt_correction_T_min 0.58571
_exptl_absorpt_correction_type multi-scan
_exptl_absorpt_process_details '(CrysAlis PRO; Agilent, 2010)'
_exptl_crystal_colour red
_exptl_crystal_density_diffrn 3.133
_exptl_crystal_density_method 'not measured'
_exptl_crystal_description block
_exptl_crystal_F_000 1176
_exptl_crystal_size_max 0.15
_exptl_crystal_size_mid 0.15
_exptl_crystal_size_min 0.15
_refine_diff_density_max 0.507
_refine_diff_density_min -0.793
_refine_ls_abs_structure_details 'Flack (1983), 1579 Friedel pairs'
_refine_ls_abs_structure_Flack -0.005(3)
_refine_ls_extinction_method none
_refine_ls_goodness_of_fit_ref 1.027
_refine_ls_hydrogen_treatment constr
_refine_ls_matrix_type full
_refine_ls_number_parameters 172
_refine_ls_number_reflns 3209
_refine_ls_number_restraints 2
_refine_ls_restrained_S_all 1.026
_refine_ls_R_factor_all 0.0228
_refine_ls_R_factor_gt 0.0221
_refine_ls_shift/su_max 0.001
_refine_ls_shift/su_mean 0.000
_refine_ls_structure_factor_coef Fsqd
_refine_ls_weighting_details 'calc w=1/[\s^2^(Fo^2^)+(0.0292P)^2^+0.0000P] where P=(Fo^2^+2Fc^2^)/3'
_refine_ls_weighting_scheme calc
_refine_ls_wR_factor_gt 0.0489
_refine_ls_wR_factor_ref 0.0493
_reflns_number_gt 3155
_reflns_number_total 3209
_reflns_threshold_expression I>2\s(I)
_cod_data_source_file hg5098.cif
_cod_data_source_block I
_cod_original_sg_symbol_H-M ' C c'
_cod_database_code 2231918
_cod_database_fobs_code 2231918

loop_
_symmetry_equiv_pos_as_xyz
'x, y, z'
'x, -y, z+1/2'
'x+1/2, y+1/2, z'
'x+1/2, -y+1/2, z+1/2'

loop_
_atom_site_type_symbol
_atom_site_label
_atom_site_fract_x
_atom_site_fract_y
_atom_site_fract_z
_atom_site_U_iso_or_equiv
_atom_site_adp_type
_atom_site_calc_flag
_atom_site_refinement_flags
_atom_site_occupancy
_atom_site_symmetry_multiplicity
Hg Hg1 0.499993(19) 0.48034(2) 0.500006(16) 0.01421(6) Uani d . 1 1
I I1 0.46538(3) 0.38365(4) 0.65496(2) 0.01434(9) Uani d . 1 1
I I2 0.66399(3) 0.67286(5) 0.46534(3) 0.01911(10) Uani d . 1 1
O O1 0.0663(4) 0.5129(5) 0.0820(3) 0.0211(10) Uani d . 1 1
O O2 0.2083(4) 0.2572(5) 0.0607(3) 0.0174(9) Uani d . 1 1
N N1 0.3288(4) 0.5884(6) 0.3831(3) 0.0132(10) Uani d . 1 1
N N2 0.4235(4) 0.2848(6) 0.3779(3) 0.0120(10) Uani d . 1 1
C C1 0.2862(5) 0.7383(7) 0.3878(4) 0.0154(12) Uani d . 1 1
H H1 0.3175 0.7988 0.4428 0.018 Uiso calc R 1 1
C C2 0.1973(6) 0.8101(7) 0.3152(4) 0.0160(12) Uani d . 1 1
H H2 0.1679 0.9164 0.3208 0.019 Uiso calc R 1 1
C C3 0.1537(5) 0.7221(8) 0.2351(4) 0.0156(12) Uani d . 1 1
H H3 0.0938 0.7673 0.1842 0.019 Uiso calc R 1 1
C C4 0.1990(6) 0.5657(7) 0.2299(4) 0.0132(11) Uani d . 1 1
C C5 0.2882(6) 0.5030(6) 0.3057(4) 0.0111(11) Uani d . 1 1
C C6 0.1530(6) 0.4715(7) 0.1439(4) 0.0142(12) Uani d . 1 1
C C7 0.2238(5) 0.3175(7) 0.1356(4) 0.0115(11) Uani d . 1 1
C C8 0.3413(5) 0.3392(7) 0.3019(4) 0.0100(11) Uani d . 1 1
C C9 0.3084(5) 0.2485(7) 0.2209(4) 0.0130(12) Uani d . 1 1
C C10 0.3582(5) 0.0953(7) 0.2196(4) 0.0156(12) Uani d . 1 1
H H10 0.3378 0.0324 0.1650 0.019 Uiso calc R 1 1
C C11 0.4383(6) 0.0363(7) 0.2996(4) 0.0147(12) Uani d . 1 1
H H11 0.4713 -0.0702 0.3019 0.018 Uiso calc R 1 1
C C12 0.4696(6) 0.1365(8) 0.3764(4) 0.0155(12) Uani d . 1 1
H H12 0.5267 0.0971 0.4307 0.019 Uiso calc R 1 1

loop_
_atom_site_aniso_label
_atom_site_aniso_U_11
_atom_site_aniso_U_22
_atom_site_aniso_U_33
_atom_site_aniso_U_12
_atom_site_aniso_U_13
_atom_site_aniso_U_23
Hg1 0.01526(11) 0.01650(11) 0.01011(10) -0.00067(10) 0.00290(7) -0.00105(10)
I1 0.01624(19) 0.01475(19) 0.01394(18) -0.00041(15) 0.00747(15) -0.00073(14)
I2 0.0206(2) 0.01604(19) 0.0225(2) -0.00531(16) 0.00937(17) -0.00433(16)
O1 0.023(3) 0.019(2) 0.015(2) -0.0015(18) -0.0049(19) 0.0022(17)
O2 0.021(2) 0.018(2) 0.012(2) -0.0045(18) 0.0053(17) -0.0010(18)
N1 0.012(2) 0.013(2) 0.015(2) -0.001(2) 0.007(2) -0.001(2)
N2 0.014(2) 0.012(2) 0.012(2) -0.0029(19) 0.0064(19) -0.0014(19)
C1 0.017(3) 0.015(3) 0.016(3) 0.000(2) 0.009(3) -0.002(2)
C2 0.017(3) 0.011(3) 0.021(3) -0.003(2) 0.009(3) -0.002(2)
C3 0.013(3) 0.021(3) 0.012(3) 0.000(2) 0.004(2) 0.006(2)
C4 0.015(3) 0.012(3) 0.013(3) -0.005(2) 0.005(2) -0.001(2)
C5 0.013(3) 0.011(3) 0.011(3) -0.004(2) 0.006(2) 0.001(2)
C6 0.018(3) 0.014(3) 0.011(3) -0.005(2) 0.005(3) 0.001(2)
C7 0.009(3) 0.013(3) 0.014(3) -0.004(2) 0.005(2) 0.002(2)
C8 0.010(3) 0.008(2) 0.012(3) 0.000(2) 0.003(2) 0.001(2)
C9 0.015(3) 0.013(3) 0.012(3) -0.005(2) 0.006(2) 0.002(2)
C10 0.018(3) 0.014(3) 0.015(3) -0.007(2) 0.005(2) -0.001(2)
C11 0.014(3) 0.009(3) 0.021(3) -0.001(2) 0.006(3) 0.005(2)
C12 0.014(3) 0.019(3) 0.012(3) -0.001(2) 0.004(2) 0.006(2)

loop_
_atom_type_symbol
_atom_type_description
_atom_type_scat_dispersion_real
_atom_type_scat_dispersion_imag
_atom_type_scat_source
C C 0.0033 0.0016 'International Tables Vol C Tables 4.2.6.8 and 6.1.1.4'
H H 0.0000 0.0000 'International Tables Vol C Tables 4.2.6.8 and 6.1.1.4'
N N 0.0061 0.0033 'International Tables Vol C Tables 4.2.6.8 and 6.1.1.4'
O O 0.0106 0.0060 'International Tables Vol C Tables 4.2.6.8 and 6.1.1.4'
I I -0.4742 1.8119 'International Tables Vol C Tables 4.2.6.8 and 6.1.1.4'
Hg Hg -2.3894 9.2266 'International Tables Vol C Tables 4.2.6.8 and 6.1.1.4'

loop_
_geom_angle_atom_site_label_1
_geom_angle_atom_site_label_2
_geom_angle_atom_site_label_3
_geom_angle
N2 Hg1 N1 68.94(17)
N2 Hg1 I1 112.07(11)
N1 Hg1 I1 116.72(11)
N2 Hg1 I2 110.55(11)
N1 Hg1 I2 97.13(12)
I1 Hg1 I2 132.627(15)
C5 N1 C1 119.5(5)
C5 N1 Hg1 117.2(4)
C1 N1 Hg1 122.5(4)
C8 N2 C12 118.3(5)
C8 N2 Hg1 116.8(4)
C12 N2 Hg1 124.1(4)
N1 C1 C2 122.8(6)
N1 C1 H1 118.6
C2 C1 H1 118.6
C3 C2 C1 118.1(6)
C3 C2 H2 120.9
C1 C2 H2 120.9
C2 C3 C4 119.1(6)
C2 C3 H3 120.5
C4 C3 H3 120.5
C5 C4 C3 119.1(6)
C5 C4 C6 121.6(5)
C3 C4 C6 119.2(6)
N1 C5 C4 121.3(5)
N1 C5 C8 118.0(5)
C4 C5 C8 120.7(5)
O1 C6 C4 122.9(6)
O1 C6 C7 120.7(5)
C4 C6 C7 116.4(5)
O2 C7 C9 123.0(5)
O2 C7 C6 119.2(5)
C9 C7 C6 117.9(5)
N2 C8 C9 121.7(5)
N2 C8 C5 117.5(5)
C9 C8 C5 120.7(5)
C10 C9 C8 119.5(6)
C10 C9 C7 120.0(5)
C8 C9 C7 120.5(5)
C9 C10 C11 118.5(6)
C9 C10 H10 120.8
C11 C10 H10 120.8
C10 C11 C12 118.5(6)
C10 C11 H11 120.8
C12 C11 H11 120.8
N2 C12 C11 123.4(6)
N2 C12 H12 118.3
C11 C12 H12 118.3

loop_
_geom_bond_atom_site_label_1
_geom_bond_atom_site_label_2
_geom_bond_distance
_geom_bond_publ_flag
Hg1 N1 2.411(5) y
Hg1 N2 2.416(5) y
Hg1 I1 2.6637(4) y
Hg1 I2 2.6739(4) y
O1 C6 1.207(8) ?
O2 C7 1.215(7) ?
N1 C5 1.333(8) ?
N1 C1 1.335(8) ?
N2 C8 1.341(7) ?
N2 C12 1.331(8) ?
C1 C2 1.399(9) ?
C1 H1 0.9500 ?
C2 C3 1.380(9) ?
C2 H2 0.9500 ?
C3 C4 1.398(9) ?
C3 H3 0.9500 ?
C4 C5 1.400(9) ?
C4 C6 1.479(8) ?
C5 C8 1.487(8) ?
C6 C7 1.538(8) ?
C7 C9 1.488(8) ?
C8 C9 1.396(8) ?
C9 C10 1.386(9) ?
C10 C11 1.382(9) ?
C10 H10 0.9500 ?
C11 C12 1.390(9) ?
C11 H11 0.9500 ?
C12 H12 0.9500 ?

loop_
_geom_hbond_atom_site_label_D
_geom_hbond_atom_site_label_H
_geom_hbond_atom_site_label_A
_geom_hbond_site_symmetry_A
_geom_hbond_distance_DH
_geom_hbond_distance_HA
_geom_hbond_distance_DA
_geom_hbond_angle_DHA
C1 H1 O2 2_565 0.95 2.58 3.077(8) 113
C12 H12 O1 4_555 0.95 2.40 3.248(7) 148

loop_
_geom_torsion_atom_site_label_1
_geom_torsion_atom_site_label_2
_geom_torsion_atom_site_label_3
_geom_torsion_atom_site_label_4
_geom_torsion
N2 Hg1 N1 C5 -9.4(4)
I1 Hg1 N1 C5 -114.3(4)
I2 Hg1 N1 C5 99.9(4)
N2 Hg1 N1 C1 -179.3(5)
I1 Hg1 N1 C1 75.8(5)
I2 Hg1 N1 C1 -69.9(4)
N1 Hg1 N2 C8 10.8(4)
I1 Hg1 N2 C8 122.1(4)
I2 Hg1 N2 C8 -79.1(4)
N1 Hg1 N2 C12 -179.4(5)
I1 Hg1 N2 C12 -68.1(5)
I2 Hg1 N2 C12 90.8(5)
C5 N1 C1 C2 1.7(9)
Hg1 N1 C1 C2 171.3(4)
N1 C1 C2 C3 -0.9(9)
C1 C2 C3 C4 0.4(9)
C2 C3 C4 C5 -0.6(9)
C2 C3 C4 C6 -179.6(5)
C1 N1 C5 C4 -1.8(8)
Hg1 N1 C5 C4 -172.0(4)
C1 N1 C5 C8 177.6(5)
Hg1 N1 C5 C8 7.4(6)
C3 C4 C5 N1 1.3(9)
C6 C4 C5 N1 -179.7(5)
C3 C4 C5 C8 -178.1(5)
C6 C4 C5 C8 0.8(9)
C5 C4 C6 O1 170.3(6)
C3 C4 C6 O1 -10.8(9)
C5 C4 C6 C7 -11.3(8)
C3 C4 C6 C7 167.7(5)
O1 C6 C7 O2 15.4(8)
C4 C6 C7 O2 -163.1(5)
O1 C6 C7 C9 -164.2(6)
C4 C6 C7 C9 17.3(7)
C12 N2 C8 C9 -3.4(8)
Hg1 N2 C8 C9 167.0(4)
C12 N2 C8 C5 178.2(5)
Hg1 N2 C8 C5 -11.3(6)
N1 C5 C8 N2 2.7(8)
C4 C5 C8 N2 -177.9(5)
N1 C5 C8 C9 -175.7(5)
C4 C5 C8 C9 3.8(8)
N2 C8 C9 C10 2.5(8)
C5 C8 C9 C10 -179.2(5)
N2 C8 C9 C7 -175.3(5)
C5 C8 C9 C7 3.0(8)
O2 C7 C9 C10 -10.9(8)
C6 C7 C9 C10 168.7(5)
O2 C7 C9 C8 166.9(5)
C6 C7 C9 C8 -13.6(8)
C8 C9 C10 C11 0.9(9)
C7 C9 C10 C11 178.6(5)
C9 C10 C11 C12 -3.0(9)
C8 N2 C12 C11 1.1(9)
Hg1 N2 C12 C11 -168.6(4)
C10 C11 C12 N2 2.1(9)
